data_7205440
loop_
_publ_author_name
'Peterson, Matthew L.'
'Stanton, Mary K.'
'Kelly, Ron C.'
'Staples, Richard'
'Cheng, Alan'

_publ_section_title
;
 Preparation, solid state characterization, and single crystal
 structure analysis of
 N-(4-(6-(4-(trifluoromethyl)phenyl)pyrimidin-4-yloxy)benzo[d]thiazol-2-yl)acetamide
 crystal forms
;
_journal_issue 4
_journal_name_full CrystEngComm
_journal_page_first 1170
_journal_paper_doi 10.1039/c0ce00544d
_journal_volume 13
_journal_year 2011
_chemical_absolute_configuration ad
_chemical_formula_moiety 'C20 H13 F3 N4 O2 S, C2 H4 O3'
_chemical_formula_sum 'C22 H17 F3 N4 O5 S'
_chemical_formula_weight 506.46
_space_group_IT_number 4
_symmetry_cell_setting monoclinic
_symmetry_Int_Tables_number 4
_symmetry_space_group_name_Hall 'P 2yb'
_symmetry_space_group_name_H-M 'P 1 21 1'
_atom_sites_solution_hydrogens geom
_atom_sites_solution_primary direct
_atom_sites_solution_secondary difmap
_audit_creation_method SHELXL-97
_cell_angle_alpha 90.00
_cell_angle_beta 97.058(2)
_cell_angle_gamma 90.00
_cell_formula_units_Z 2
_cell_length_a 10.0502(2)
_cell_length_b 5.6882(2)
_cell_length_c 19.3565(4)
_cell_measurement_reflns_used 2240
_cell_measurement_temperature 173(2)
_cell_measurement_theta_max 69.00
_cell_measurement_theta_min 10.60
_cell_volume 1098.18(5)
_computing_cell_refinement 'APEX2 (BRUKER, V2.1-0, 2006)'
_computing_data_collection 'COSMO (BRUKER, V5.007, 2006)'
_computing_data_reduction 'SAINT (BRUKER, V7.34A, 2006)'
_computing_molecular_graphics 'SHELXTL (BRUKER, 2000, V6.14)'
_computing_publication_material 'XCIF (Sheldrick and BRUKER, v6.12, 2001,)'
_computing_structure_refinement 'BRUKER, SHELXL-01, V6.14)'
_computing_structure_solution 'BRUKER, SHELXS-90, V6.14)'
_diffrn_ambient_temperature 173(2)
_diffrn_detector_area_resol_mean 836.6
_diffrn_measured_fraction_theta_full 0.994
_diffrn_measured_fraction_theta_max 0.993
_diffrn_measurement_device_type 'CCD area detector'
_diffrn_measurement_method 'phi and omega scans'
_diffrn_radiation_monochromator graphite
_diffrn_radiation_probe x-ray
_diffrn_radiation_type CuK\a
_diffrn_radiation_wavelength 1.54178
_diffrn_reflns_av_R_equivalents 0.0458
_diffrn_reflns_av_sigmaI/netI 0.0433
_diffrn_reflns_limit_h_max 12
_diffrn_reflns_limit_h_min -12
_diffrn_reflns_limit_k_max 6
_diffrn_reflns_limit_k_min -6
_diffrn_reflns_limit_l_max 23
_diffrn_reflns_limit_l_min -23
_diffrn_reflns_number 13369
_diffrn_reflns_theta_full 67.50
_diffrn_reflns_theta_max 67.76
_diffrn_reflns_theta_min 2.30
_diffrn_source 'fine-focus sealed tube'
_exptl_absorpt_coefficient_mu 1.942
_exptl_absorpt_correction_T_max 0.8776
_exptl_absorpt_correction_T_min 0.3837
_exptl_absorpt_correction_type multi-scan
_exptl_absorpt_process_details SADABS
_exptl_crystal_colour colourless
_exptl_crystal_density_diffrn 1.532
_exptl_crystal_density_method 'not measured'
_exptl_crystal_description needle
_exptl_crystal_F_000 520
_exptl_crystal_size_max 0.51
_exptl_crystal_size_mid 0.13
_exptl_crystal_size_min 0.07
_refine_diff_density_max 0.501
_refine_diff_density_min -0.273
_refine_diff_density_rms 0.052
_refine_ls_abs_structure_details 'Flack H D (1983), Acta Cryst. A39, 876-881'
_refine_ls_abs_structure_Flack 0.006(17)
_refine_ls_extinction_method none
_refine_ls_goodness_of_fit_ref 1.085
_refine_ls_hydrogen_treatment constr
_refine_ls_matrix_type full
_refine_ls_number_parameters 319
_refine_ls_number_reflns 3906
_refine_ls_number_restraints 1
_refine_ls_restrained_S_all 1.085
_refine_ls_R_factor_all 0.0419
_refine_ls_R_factor_gt 0.0380
_refine_ls_shift/su_max 0.001
_refine_ls_shift/su_mean 0.000
_refine_ls_structure_factor_coef Fsqd
_refine_ls_weighting_details 'calc w=1/[\s^2^(Fo^2^)+(0.0593P)^2^+0.0000P] where P=(Fo^2^+2Fc^2^)/3'
_refine_ls_weighting_scheme calc
_refine_ls_wR_factor_gt 0.0927
_refine_ls_wR_factor_ref 0.0954
_reflns_number_gt 3619
_reflns_number_total 3906
_reflns_threshold_expression >2sigma(I)
_cod_data_source_file C0CE00544D.TXT
_cod_data_source_block GYA
_cod_depositor_comments
;
The following automatic conversions were performed:
'_exptl_absorpt_correction_type' value 'Multi-scan' changed to
'multi-scan' according to
'/home/saulius/struct/CIF-dictionaries/cif_core.dic' dictionary named
'cif_core.dic' version 2.4.1 from 2010-06-29.

Automatic conversion script
Id: cif_fix_enum 1555 2011-01-17 13:19:09Z saulius 
;
_cod_original_sg_symbol_H-M 'P 21'
_cod_database_code 7205440

loop_
_symmetry_equiv_pos_as_xyz
'x, y, z'
'-x, y+1/2, -z'

loop_
_atom_site_label
_atom_site_type_symbol
_atom_site_fract_x
_atom_site_fract_y
_atom_site_fract_z
_atom_site_U_iso_or_equiv
_atom_site_adp_type
_atom_site_occupancy
_atom_site_symmetry_multiplicity
_atom_site_calc_flag
_atom_site_refinement_flags
_atom_site_disorder_assembly
_atom_site_disorder_group
S1 S 0.86504(5) 0.31953(10) 0.94488(3) 0.02432(14) Uani 1 1 d . . .
F1 F -0.3204(2) -0.1411(5) 0.51067(13) 0.0793(8) Uani 1 1 d . . .
F2 F -0.3750(2) 0.2130(6) 0.50795(15) 0.0890(9) Uani 1 1 d . . .
F3 F -0.2403(2) 0.0820(6) 0.43933(10) 0.0736(8) Uani 1 1 d . . .
O1 O 0.46503(16) -0.0393(3) 0.80283(8) 0.0251(4) Uani 1 1 d . . .
O2 O 1.02586(17) 0.6655(3) 0.90796(9) 0.0328(4) Uani 1 1 d . . .
N1 N 0.68552(17) 0.3034(4) 0.83497(9) 0.0221(4) Uani 1 1 d . . .
N2 N 0.8421(2) 0.6032(4) 0.83046(10) 0.0265(4) Uani 1 1 d . . .
H2 H 0.7979 0.6502 0.7908 0.032 Uiso 1 1 calc R . .
N3 N 0.35841(18) 0.3030(4) 0.83111(10) 0.0277(4) Uani 1 1 d . . .
N4 N 0.1665(2) 0.4375(4) 0.75575(12) 0.0324(5) Uani 1 1 d . . .
C1 C 0.7916(2) 0.4161(4) 0.86329(12) 0.0227(4) Uani 1 1 d . . .
C2 C 0.6537(2) 0.1263(4) 0.87917(12) 0.0223(4) Uani 1 1 d . . .
C3 C 0.7392(2) 0.1056(4) 0.94183(12) 0.0242(5) Uani 1 1 d . . .
C4 C 0.7227(2) -0.0658(5) 0.99096(12) 0.0288(5) Uani 1 1 d . . .
H4 H 0.7820 -0.0757 1.0330 0.035 Uiso 1 1 calc R . .
C5 C 0.6175(3) -0.2215(4) 0.97704(13) 0.0300(5) Uani 1 1 d . . .
H5A H 0.6043 -0.3407 1.0099 0.036 Uiso 1 1 calc R . .
C6 C 0.5302(2) -0.2056(5) 0.91508(13) 0.0285(5) Uani 1 1 d . . .
H6 H 0.4584 -0.3142 0.9061 0.034 Uiso 1 1 calc R . .
C7 C 0.5479(2) -0.0337(4) 0.86713(12) 0.0230(5) Uani 1 1 d . . .
C8 C 0.9568(2) 0.7223(4) 0.85499(13) 0.0257(5) Uani 1 1 d . . .
C9 C 0.9892(3) 0.9242(5) 0.81003(14) 0.0312(5) Uani 1 1 d . . .
H9A H 1.0382 1.0448 0.8390 0.047 Uiso 1 1 calc R . .
H9B H 0.9059 0.9913 0.7866 0.047 Uiso 1 1 calc R . .
H9C H 1.0447 0.8682 0.7751 0.047 Uiso 1 1 calc R . .
C10 C 0.3668(2) 0.1238(4) 0.78878(12) 0.0229(5) Uani 1 1 d . . .
C11 C 0.2573(3) 0.4527(5) 0.81094(14) 0.0317(5) Uani 1 1 d . . .
H11 H 0.2505 0.5857 0.8400 0.038 Uiso 1 1 calc R . .
C12 C 0.2783(2) 0.0875(4) 0.72859(13) 0.0246(5) Uani 1 1 d . . .
H12 H 0.2881 -0.0419 0.6986 0.030 Uiso 1 1 calc R . .
C13 C 0.1752(2) 0.2481(4) 0.71438(12) 0.0248(5) Uani 1 1 d . . .
C14 C 0.0645(2) 0.2140(5) 0.65708(12) 0.0276(5) Uani 1 1 d . . .
C15 C 0.0603(4) 0.0168(7) 0.6136(2) 0.0571(10) Uani 1 1 d . . .
H15 H 0.1331 -0.0907 0.6181 0.069 Uiso 1 1 calc R . .
C16 C -0.0485(4) -0.0230(7) 0.5642(2) 0.0605(10) Uani 1 1 d . . .
H16 H -0.0499 -0.1580 0.5352 0.073 Uiso 1 1 calc R . .
C17 C -0.1539(3) 0.1292(6) 0.55665(14) 0.0383(6) Uani 1 1 d . . .
C18 C -0.1504(3) 0.3251(7) 0.59806(15) 0.0448(7) Uani 1 1 d . . .
H18 H -0.2233 0.4325 0.5928 0.054 Uiso 1 1 calc R . .
C19 C -0.0416(3) 0.3676(5) 0.64751(15) 0.0413(7) Uani 1 1 d . . .
H19 H -0.0402 0.5054 0.6753 0.050 Uiso 1 1 calc R . .
C20 C -0.2719(3) 0.0760(7) 0.50323(17) 0.0502(8) Uani 1 1 d . . .
O3 O 0.60464(18) 0.3352(3) 0.69419(8) 0.0309(4) Uani 1 1 d . . .
H3 H 0.6283 0.3453 0.7372 0.046 Uiso 1 1 calc R . .
O4 O 0.70435(17) 0.7881(3) 0.70842(10) 0.0340(4) Uani 1 1 d . . .
O5 O 0.51834(17) 0.9272(3) 0.64740(9) 0.0286(4) Uani 1 1 d . . .
H5 H 0.5524 1.0582 0.6592 0.043 Uiso 1 1 calc R . .
C21 C 0.5933(2) 0.7585(4) 0.67806(11) 0.0245(5) Uani 1 1 d . . .
C22 C 0.5219(3) 0.5257(4) 0.67230(15) 0.0333(6) Uani 1 1 d . . .
H22A H 0.4464 0.5309 0.7006 0.040 Uiso 1 1 calc R . .
H22B H 0.4839 0.5004 0.6232 0.040 Uiso 1 1 calc R . .

loop_
_atom_site_aniso_label
_atom_site_aniso_U_11
_atom_site_aniso_U_22
_atom_site_aniso_U_33
_atom_site_aniso_U_23
_atom_site_aniso_U_13
_atom_site_aniso_U_12
S1 0.0219(2) 0.0261(3) 0.0230(2) 0.0017(2) -0.00516(17) -0.0027(2)
F1 0.0609(13) 0.0913(19) 0.0776(15) 0.0112(14) -0.0237(11) -0.0342(13)
F2 0.0445(11) 0.126(2) 0.0866(17) -0.0271(17) -0.0305(12) 0.0236(13)
F3 0.0539(12) 0.131(2) 0.0316(9) 0.0029(11) -0.0117(8) -0.0228(13)
O1 0.0228(8) 0.0250(9) 0.0256(8) -0.0021(7) -0.0040(6) 0.0016(6)
O2 0.0263(8) 0.0378(10) 0.0321(9) 0.0017(8) -0.0046(7) -0.0054(7)
N1 0.0201(8) 0.0207(9) 0.0248(8) 0.0001(9) -0.0007(7) 0.0005(8)
N2 0.0245(9) 0.0284(10) 0.0252(9) 0.0049(8) -0.0021(8) -0.0012(8)
N3 0.0230(8) 0.0288(10) 0.0300(9) -0.0047(10) -0.0016(7) -0.0004(9)
N4 0.0277(10) 0.0291(11) 0.0385(11) -0.0046(9) -0.0032(9) 0.0022(9)
C1 0.0199(10) 0.0236(10) 0.0234(10) 0.0002(9) -0.0026(8) 0.0026(9)
C2 0.0220(10) 0.0229(11) 0.0216(10) -0.0009(9) 0.0009(8) 0.0034(9)
C3 0.0211(10) 0.0245(12) 0.0257(11) -0.0018(9) -0.0016(9) -0.0002(9)
C4 0.0287(11) 0.0336(13) 0.0225(10) 0.0008(10) -0.0029(9) 0.0022(10)
C5 0.0346(12) 0.0250(13) 0.0301(11) 0.0062(10) 0.0030(9) -0.0028(10)
C6 0.0250(10) 0.0279(13) 0.0322(11) -0.0024(11) 0.0016(9) -0.0052(10)
C7 0.0207(10) 0.0236(12) 0.0240(10) -0.0026(9) -0.0002(8) 0.0025(8)
C8 0.0204(10) 0.0262(11) 0.0303(12) -0.0038(10) 0.0030(9) 0.0001(9)
C9 0.0267(11) 0.0277(12) 0.0389(13) 0.0000(11) 0.0034(10) -0.0035(10)
C10 0.0194(10) 0.0228(11) 0.0266(11) 0.0021(9) 0.0031(9) -0.0019(9)
C11 0.0281(12) 0.0284(13) 0.0374(13) -0.0116(11) -0.0006(10) -0.0013(10)
C12 0.0237(11) 0.0213(11) 0.0286(11) -0.0029(9) 0.0024(9) -0.0025(9)
C13 0.0232(10) 0.0263(12) 0.0250(10) 0.0009(9) 0.0038(9) -0.0019(8)
C14 0.0241(11) 0.0326(12) 0.0256(11) 0.0019(10) 0.0012(9) 0.0003(10)
C15 0.0487(19) 0.055(2) 0.059(2) -0.0225(17) -0.0265(17) 0.0211(16)
C16 0.054(2) 0.060(2) 0.059(2) -0.0255(18) -0.0255(17) 0.0148(17)
C17 0.0315(13) 0.0526(17) 0.0291(13) 0.0025(12) -0.0031(11) -0.0008(12)
C18 0.0293(12) 0.0615(18) 0.0410(14) -0.0057(16) -0.0054(11) 0.0195(14)
C19 0.0335(14) 0.0470(19) 0.0412(14) -0.0077(13) -0.0039(11) 0.0092(12)
C20 0.0355(15) 0.071(2) 0.0411(16) -0.0016(15) -0.0055(13) -0.0011(15)
O3 0.0433(9) 0.0190(8) 0.0278(8) 0.0010(7) -0.0058(7) 0.0023(8)
O4 0.0308(8) 0.0276(9) 0.0405(9) 0.0080(8) -0.0083(7) -0.0021(7)
O5 0.0336(9) 0.0191(7) 0.0310(8) 0.0012(7) -0.0040(7) 0.0037(7)
C21 0.0280(11) 0.0243(12) 0.0205(10) 0.0019(8) -0.0004(9) 0.0030(8)
C22 0.0319(12) 0.0238(12) 0.0413(14) 0.0036(11) -0.0079(11) 0.0000(10)

loop_
_atom_type_symbol
_atom_type_description
_atom_type_scat_dispersion_real
_atom_type_scat_dispersion_imag
_atom_type_scat_source
C C 0.0181 0.0091 'International Tables Vol C Tables 4.2.6.8 and 6.1.1.4'
H H 0.0000 0.0000 'International Tables Vol C Tables 4.2.6.8 and 6.1.1.4'
N N 0.0311 0.0180 'International Tables Vol C Tables 4.2.6.8 and 6.1.1.4'
O O 0.0492 0.0322 'International Tables Vol C Tables 4.2.6.8 and 6.1.1.4'
F F 0.0727 0.0534 'International Tables Vol C Tables 4.2.6.8 and 6.1.1.4'
S S 0.3331 0.5567 'International Tables Vol C Tables 4.2.6.8 and 6.1.1.4'

loop_
_geom_angle_atom_site_label_1
_geom_angle_atom_site_label_2
_geom_angle_atom_site_label_3
_geom_angle
_geom_angle_site_symmetry_1
_geom_angle_site_symmetry_3
_geom_angle_publ_flag
C1 S1 C3 88.00(11) . . ?
C10 O1 C7 119.83(18) . . ?
C1 N1 C2 109.68(19) . . ?
C1 N2 C8 124.59(19) . . ?
C1 N2 H2 117.7 . . ?
C8 N2 H2 117.7 . . ?
C10 N3 C11 114.40(19) . . ?
C11 N4 C13 116.3(2) . . ?
N1 C1 N2 121.1(2) . . ?
N1 C1 S1 117.21(18) . . ?
N2 C1 S1 121.65(17) . . ?
N1 C2 C7 126.9(2) . . ?
N1 C2 C3 115.6(2) . . ?
C7 C2 C3 117.5(2) . . ?
C4 C3 C2 122.7(2) . . ?
C4 C3 S1 127.78(18) . . ?
C2 C3 S1 109.51(18) . . ?
C5 C4 C3 118.1(2) . . ?
C5 C4 H4 121.0 . . ?
C3 C4 H4 121.0 . . ?
C4 C5 C6 120.7(2) . . ?
C4 C5 H5A 119.7 . . ?
C6 C5 H5A 119.7 . . ?
C7 C6 C5 120.4(2) . . ?
C7 C6 H6 119.8 . . ?
C5 C6 H6 119.8 . . ?
C6 C7 C2 120.6(2) . . ?
C6 C7 O1 117.9(2) . . ?
C2 C7 O1 121.1(2) . . ?
O2 C8 N2 122.1(2) . . ?
O2 C8 C9 123.6(2) . . ?
N2 C8 C9 114.2(2) . . ?
C8 C9 H9A 109.5 . . ?
C8 C9 H9B 109.5 . . ?
H9A C9 H9B 109.5 . . ?
C8 C9 H9C 109.5 . . ?
H9A C9 H9C 109.5 . . ?
H9B C9 H9C 109.5 . . ?
N3 C10 O1 120.3(2) . . ?
N3 C10 C12 123.5(2) . . ?
O1 C10 C12 116.1(2) . . ?
N4 C11 N3 128.0(2) . . ?
N4 C11 H11 116.0 . . ?
N3 C11 H11 116.0 . . ?
C13 C12 C10 117.0(2) . . ?
C13 C12 H12 121.5 . . ?
C10 C12 H12 121.5 . . ?
N4 C13 C12 120.7(2) . . ?
N4 C13 C14 116.7(2) . . ?
C12 C13 C14 122.4(2) . . ?
C19 C14 C15 117.6(2) . . ?
C19 C14 C13 121.1(2) . . ?
C15 C14 C13 121.2(2) . . ?
C16 C15 C14 120.7(3) . . ?
C16 C15 H15 119.6 . . ?
C14 C15 H15 119.6 . . ?
C17 C16 C15 120.7(3) . . ?
C17 C16 H16 119.7 . . ?
C15 C16 H16 119.7 . . ?
C16 C17 C18 119.3(3) . . ?
C16 C17 C20 118.9(3) . . ?
C18 C17 C20 121.8(3) . . ?
C17 C18 C19 120.5(3) . . ?
C17 C18 H18 119.7 . . ?
C19 C18 H18 119.7 . . ?
C14 C19 C18 121.1(3) . . ?
C14 C19 H19 119.4 . . ?
C18 C19 H19 119.4 . . ?
F2 C20 F3 109.6(3) . . ?
F2 C20 F1 103.9(3) . . ?
F3 C20 F1 104.9(3) . . ?
F2 C20 C17 113.3(3) . . ?
F3 C20 C17 112.3(3) . . ?
F1 C20 C17 112.2(3) . . ?
C22 O3 H3 109.5 . . ?
C21 O5 H5 109.5 . . ?
O4 C21 O5 124.2(2) . . ?
O4 C21 C22 124.2(2) . . ?
O5 C21 C22 111.55(19) . . ?
O3 C22 C21 113.5(2) . . ?
O3 C22 H22A 108.9 . . ?
C21 C22 H22A 108.9 . . ?
O3 C22 H22B 108.9 . . ?
C21 C22 H22B 108.9 . . ?
H22A C22 H22B 107.7 . . ?

loop_
_geom_bond_atom_site_label_1
_geom_bond_atom_site_label_2
_geom_bond_distance
_geom_bond_site_symmetry_2
_geom_bond_publ_flag
S1 C1 1.747(2) . ?
S1 C3 1.751(2) . ?
F1 C20 1.342(5) . ?
F2 C20 1.308(4) . ?
F3 C20 1.315(4) . ?
O1 C10 1.357(3) . ?
O1 C7 1.410(3) . ?
O2 C8 1.210(3) . ?
N1 C1 1.306(3) . ?
N1 C2 1.385(3) . ?
N2 C1 1.368(3) . ?
N2 C8 1.370(3) . ?
N2 H2 0.8800 . ?
N3 C10 1.317(3) . ?
N3 C11 1.346(3) . ?
N4 C11 1.320(3) . ?
N4 C13 1.351(3) . ?
C2 C7 1.397(3) . ?
C2 C3 1.403(3) . ?
C3 C4 1.386(4) . ?
C4 C5 1.380(4) . ?
C4 H4 0.9500 . ?
C5 C6 1.399(3) . ?
C5 H5A 0.9500 . ?
C6 C7 1.375(4) . ?
C6 H6 0.9500 . ?
C8 C9 1.500(4) . ?
C9 H9A 0.9800 . ?
C9 H9B 0.9800 . ?
C9 H9C 0.9800 . ?
C10 C12 1.392(3) . ?
C11 H11 0.9500 . ?
C12 C13 1.383(3) . ?
C12 H12 0.9500 . ?
C13 C14 1.484(3) . ?
C14 C19 1.373(4) . ?
C14 C15 1.400(4) . ?
C15 C16 1.379(4) . ?
C15 H15 0.9500 . ?
C16 C17 1.362(5) . ?
C16 H16 0.9500 . ?
C17 C18 1.370(5) . ?
C17 C20 1.505(4) . ?
C18 C19 1.383(4) . ?
C18 H18 0.9500 . ?
C19 H19 0.9500 . ?
O3 C22 1.399(3) . ?
O3 H3 0.8400 . ?
O4 C21 1.207(3) . ?
O5 C21 1.315(3) . ?
O5 H5 0.8400 . ?
C21 C22 1.504(3) . ?
C22 H22A 0.9900 . ?
C22 H22B 0.9900 . ?

loop_
_geom_hbond_atom_site_label_D
_geom_hbond_atom_site_label_H
_geom_hbond_atom_site_label_A
_geom_hbond_distance_DH
_geom_hbond_distance_HA
_geom_hbond_distance_DA
_geom_hbond_angle_DHA
_geom_hbond_site_symmetry_A
O3 H3 N1 0.84 1.92 2.752(2) 169.0 .
O5 H5 O3 0.84 1.77 2.601(3) 170.5 1_565
N2 H2 O4 0.88 1.92 2.793(3) 173.6 .

loop_
_geom_torsion_atom_site_label_1
_geom_torsion_atom_site_label_2
_geom_torsion_atom_site_label_3
_geom_torsion_atom_site_label_4
_geom_torsion
_geom_torsion_site_symmetry_1
_geom_torsion_site_symmetry_2
_geom_torsion_site_symmetry_3
_geom_torsion_site_symmetry_4
_geom_torsion_publ_flag
C2 N1 C1 N2 -178.7(2) . . . . ?
C2 N1 C1 S1 0.8(3) . . . . ?
C8 N2 C1 N1 -176.4(2) . . . . ?
C8 N2 C1 S1 4.2(3) . . . . ?
C3 S1 C1 N1 -0.7(2) . . . . ?
C3 S1 C1 N2 178.8(2) . . . . ?
C1 N1 C2 C7 -179.3(2) . . . . ?
C1 N1 C2 C3 -0.5(3) . . . . ?
N1 C2 C3 C4 -178.6(2) . . . . ?
C7 C2 C3 C4 0.3(3) . . . . ?
N1 C2 C3 S1 0.0(3) . . . . ?
C7 C2 C3 S1 178.98(17) . . . . ?
C1 S1 C3 C4 178.9(2) . . . . ?
C1 S1 C3 C2 0.31(18) . . . . ?
C2 C3 C4 C5 0.1(4) . . . . ?
S1 C3 C4 C5 -178.34(19) . . . . ?
C3 C4 C5 C6 -0.1(4) . . . . ?
C4 C5 C6 C7 -0.2(4) . . . . ?
C5 C6 C7 C2 0.5(4) . . . . ?
C5 C6 C7 O1 174.1(2) . . . . ?
N1 C2 C7 C6 178.2(2) . . . . ?
C3 C2 C7 C6 -0.6(3) . . . . ?
N1 C2 C7 O1 4.8(4) . . . . ?
C3 C2 C7 O1 -174.0(2) . . . . ?
C10 O1 C7 C6 108.0(2) . . . . ?
C10 O1 C7 C2 -78.4(3) . . . . ?
C1 N2 C8 O2 2.1(4) . . . . ?
C1 N2 C8 C9 -178.8(2) . . . . ?
C11 N3 C10 O1 179.5(2) . . . . ?
C11 N3 C10 C12 -1.0(3) . . . . ?
C7 O1 C10 N3 8.0(3) . . . . ?
C7 O1 C10 C12 -171.6(2) . . . . ?
C13 N4 C11 N3 0.3(4) . . . . ?
C10 N3 C11 N4 1.6(4) . . . . ?
N3 C10 C12 C13 -1.3(4) . . . . ?
O1 C10 C12 C13 178.2(2) . . . . ?
C11 N4 C13 C12 -2.8(4) . . . . ?
C11 N4 C13 C14 172.9(2) . . . . ?
C10 C12 C13 N4 3.3(3) . . . . ?
C10 C12 C13 C14 -172.2(2) . . . . ?
N4 C13 C14 C19 -0.5(4) . . . . ?
C12 C13 C14 C19 175.1(3) . . . . ?
N4 C13 C14 C15 -176.6(3) . . . . ?
C12 C13 C14 C15 -0.9(4) . . . . ?
C19 C14 C15 C16 -1.5(6) . . . . ?
C13 C14 C15 C16 174.6(4) . . . . ?
C14 C15 C16 C17 0.2(7) . . . . ?
C15 C16 C17 C18 0.8(6) . . . . ?
C15 C16 C17 C20 -178.6(4) . . . . ?
C16 C17 C18 C19 -0.5(5) . . . . ?
C20 C17 C18 C19 179.0(3) . . . . ?
C15 C14 C19 C18 1.9(5) . . . . ?
C13 C14 C19 C18 -174.3(3) . . . . ?
C17 C18 C19 C14 -0.9(5) . . . . ?
C16 C17 C20 F2 170.0(4) . . . . ?
C18 C17 C20 F2 -9.5(5) . . . . ?
C16 C17 C20 F3 -65.1(5) . . . . ?
C18 C17 C20 F3 115.4(4) . . . . ?
C16 C17 C20 F1 52.7(5) . . . . ?
C18 C17 C20 F1 -126.7(3) . . . . ?
O4 C21 C22 O3 -11.2(4) . . . . ?
O5 C21 C22 O3 170.4(2) . . . . ?

loop_
_cod_related_entry_id
_cod_related_entry_database
_cod_related_entry_code
1 ChemSpider 30653734
